data_4328077
loop_
_publ_author_name
'Stephen A. DiFranco'
'Nicholas A. Maciulis'
'Richard J. Staples'
'Rami J. Batrice'
'Aaron L. Odom'

_publ_section_title
;
 Evaluation of Donor and Steric Properties of Anionic Ligands on High
 Valent Transition Metals
;
_journal_name_full 'Inorganic Chemistry'
_journal_page_first 1187
_journal_page_last 1200
_journal_paper_doi 10.1021/ic202524r
_journal_volume 51
_journal_year 2012
_chemical_absolute_configuration ad
_chemical_formula_moiety 'C13 H28 Cr N4'
_chemical_formula_sum 'C13 H28 Cr N4'
_chemical_formula_weight 292.39
_chemical_name_common NCr(NiPr2)2(CN)
_chemical_properties_physical 'air-sensitive, moisture-sensitive, oxygen-sensitive'
_space_group_IT_number 14
_symmetry_cell_setting monoclinic
_symmetry_Int_Tables_number 14
_symmetry_space_group_name_Hall '-P 2yn'
_symmetry_space_group_name_H-M 'P 1 21/n 1'
_atom_sites_solution_hydrogens geom
_atom_sites_solution_primary direct
_atom_sites_solution_secondary difmap
_audit_creation_method SHELXL-97
_cell_angle_alpha 90.00
_cell_angle_beta 117.766(2)
_cell_angle_gamma 90.00
_cell_formula_units_Z 4
_cell_length_a 13.4006(4)
_cell_length_b 10.6590(4)
_cell_length_c 13.8651(4)
_cell_measurement_reflns_used 1364
_cell_measurement_temperature 173(2)
_cell_measurement_theta_max 65.008
_cell_measurement_theta_min 5.497
_cell_volume 1752.42(10)
_computing_cell_refinement 'APEX2 (BRUKER, V2008.5-0, 2006)'
_computing_data_collection 'COSMO (BRUKER, V1.58, 2006)'
_computing_data_reduction 'SAINT (BRUKER, V7.34A, 2006)'
_computing_molecular_graphics 'SHELXTL (Sheldrick, Acta Cryst. A64 2008, 112-122)'
_computing_publication_material 'SHELXTL (Sheldrick, Acta Cryst. A64 2008, 112-122)'
_computing_structure_refinement 'SHELXL (Sheldrick, Acta Cryst. A64 2008, 112-122)'
_computing_structure_solution 'SHELXS (Sheldrick, Acta Cryst. A64 2008, 112-122)'
_diffrn_ambient_temperature 173(2)
_diffrn_detector_area_resol_mean 836.6
_diffrn_measured_fraction_theta_full 0.980
_diffrn_measured_fraction_theta_max 0.981
_diffrn_measurement_method '\w,and/f 0.5 deg'
_diffrn_radiation_monochromator graphite
_diffrn_radiation_probe x-ray
_diffrn_radiation_type CuK\a
_diffrn_radiation_wavelength 1.54178
_diffrn_reflns_av_R_equivalents 0.0553
_diffrn_reflns_av_sigmaI/netI 0.0515
_diffrn_reflns_limit_h_max 15
_diffrn_reflns_limit_h_min -16
_diffrn_reflns_limit_k_max 12
_diffrn_reflns_limit_k_min -12
_diffrn_reflns_limit_l_max 16
_diffrn_reflns_limit_l_min -13
_diffrn_reflns_number 12302
_diffrn_reflns_theta_full 68.11
_diffrn_reflns_theta_max 68.11
_diffrn_reflns_theta_min 3.79
_diffrn_source 'fine-focus sealed tube'
_diffrn_source_type 'sealed tube'
_exptl_absorpt_coefficient_mu 5.291
_exptl_absorpt_correction_T_max 0.6987
_exptl_absorpt_correction_T_min 0.4444
_exptl_absorpt_correction_type multi-scan
_exptl_absorpt_process_details SADABS
_exptl_crystal_colour orange
_exptl_crystal_density_diffrn 1.108
_exptl_crystal_description Chunk
_exptl_crystal_F_000 632
_exptl_crystal_recrystallization_method 'Cold pentane'
_exptl_crystal_size_max 0.18
_exptl_crystal_size_mid 0.14
_exptl_crystal_size_min 0.07
_refine_diff_density_max 0.414
_refine_diff_density_min -0.248
_refine_diff_density_rms 0.054
_refine_ls_extinction_method none
_refine_ls_goodness_of_fit_ref 1.048
_refine_ls_hydrogen_treatment constr
_refine_ls_matrix_type full
_refine_ls_number_parameters 171
_refine_ls_number_reflns 3139
_refine_ls_number_restraints 0
_refine_ls_restrained_S_all 1.048
_refine_ls_R_factor_all 0.0600
_refine_ls_R_factor_gt 0.0437
_refine_ls_shift/su_max 0.000
_refine_ls_shift/su_mean 0.000
_refine_ls_structure_factor_coef Fsqd
_refine_ls_weighting_details 'calc w=1/[\s^2^(Fo^2^)+(0.0617P)^2^+0.2709P] where P=(Fo^2^+2Fc^2^)/3'
_refine_ls_weighting_scheme calc
_refine_ls_wR_factor_gt 0.1122
_refine_ls_wR_factor_ref 0.1210
_reflns_number_gt 2450
_reflns_number_total 3139
_reflns_threshold_expression >2sigma(I)
_cod_data_source_file ic202524r_si_003_03.cif
_cod_data_source_block sd23smar2010_0m
_cod_original_cell_volume 1752.41(10)
_cod_original_sg_symbol_H-M 'P 21/n'
_cod_database_code 4328077

loop_
_symmetry_equiv_pos_as_xyz
'x, y, z'
'-x+1/2, y+1/2, -z+1/2'
'-x, -y, -z'
'x-1/2, -y-1/2, z-1/2'

loop_
_atom_site_label
_atom_site_type_symbol
_atom_site_fract_x
_atom_site_fract_y
_atom_site_fract_z
_atom_site_U_iso_or_equiv
_atom_site_adp_type
_atom_site_occupancy
_atom_site_symmetry_multiplicity
_atom_site_calc_flag
_atom_site_refinement_flags
Cr1 Cr 0.30876(4) 0.60122(4) 0.06053(3) 0.03281(16) Uani 1 1 d .
N4 N 0.5646(2) 0.6172(3) 0.1174(2) 0.0530(7) Uani 1 1 d .
N3 N 0.23706(19) 0.6747(2) -0.07182(17) 0.0360(5) Uani 1 1 d .
N1 N 0.3015(2) 0.6937(2) 0.14184(18) 0.0423(6) Uani 1 1 d .
N2 N 0.27420(19) 0.4478(2) 0.09425(19) 0.0381(5) Uani 1 1 d .
C212 C 0.1423(3) 0.4852(4) 0.1700(3) 0.0660(10) Uani 1 1 d .
H21A H 0.1560 0.5758 0.1726 0.099 Uiso 1 1 calc R
H21B H 0.1253 0.4617 0.2291 0.099 Uiso 1 1 calc R
H21C H 0.0782 0.4634 0.0998 0.099 Uiso 1 1 calc R
C222 C 0.1514(3) 0.2853(3) -0.0366(3) 0.0587(9) Uani 1 1 d .
H22A H 0.1332 0.2410 0.0151 0.088 Uiso 1 1 calc R
H22B H 0.1487 0.2263 -0.0920 0.088 Uiso 1 1 calc R
H22C H 0.0965 0.3526 -0.0719 0.088 Uiso 1 1 calc R
C31 C 0.1783(3) 0.7967(3) -0.1023(2) 0.0509(8) Uani 1 1 d .
H31 H 0.1514 0.8097 -0.1821 0.061 Uiso 1 1 calc R
C221 C 0.3579(3) 0.2421(4) 0.0881(4) 0.0772(12) Uani 1 1 d .
H22D H 0.4312 0.2827 0.1311 0.116 Uiso 1 1 calc R
H22E H 0.3637 0.1822 0.0373 0.116 Uiso 1 1 calc R
H22F H 0.3357 0.1977 0.1370 0.116 Uiso 1 1 calc R
C1 C 0.4756(2) 0.6087(3) 0.0987(2) 0.0375(6) Uani 1 1 d .
C321 C 0.2996(3) 0.6725(4) -0.2136(3) 0.0586(9) Uani 1 1 d .
H32A H 0.2545 0.7449 -0.2542 0.088 Uiso 1 1 calc R
H32B H 0.3119 0.6168 -0.2633 0.088 Uiso 1 1 calc R
H32C H 0.3726 0.7015 -0.1561 0.088 Uiso 1 1 calc R
C211 C 0.3455(3) 0.4421(4) 0.2932(3) 0.0797(14) Uani 1 1 d .
H21D H 0.4118 0.3965 0.2997 0.119 Uiso 1 1 calc R
H21E H 0.3276 0.4148 0.3509 0.119 Uiso 1 1 calc R
H21F H 0.3613 0.5324 0.3003 0.119 Uiso 1 1 calc R
C22 C 0.2696(3) 0.3413(3) 0.0241(3) 0.0495(8) Uani 1 1 d .
H22 H 0.2890 0.3752 -0.0323 0.059 Uiso 1 1 calc R
C322 C 0.1185(3) 0.5639(3) -0.2464(3) 0.0559(9) Uani 1 1 d .
H32D H 0.0811 0.5200 -0.2100 0.084 Uiso 1 1 calc R
H32E H 0.1227 0.5083 -0.3007 0.084 Uiso 1 1 calc R
H32F H 0.0754 0.6392 -0.2825 0.084 Uiso 1 1 calc R
C312 C 0.0760(3) 0.7953(4) -0.0827(3) 0.0689(11) Uani 1 1 d .
H31A H 0.0222 0.7322 -0.1297 0.103 Uiso 1 1 calc R
H31B H 0.0401 0.8781 -0.0994 0.103 Uiso 1 1 calc R
H31C H 0.0996 0.7747 -0.0062 0.103 Uiso 1 1 calc R
C32 C 0.2371(3) 0.6012(3) -0.1624(2) 0.0428(7) Uani 1 1 d .
H32 H 0.2800 0.5222 -0.1304 0.051 Uiso 1 1 calc R
C311 C 0.2593(4) 0.9028(3) -0.0414(3) 0.0685(11) Uani 1 1 d .
H31D H 0.2810 0.8969 0.0364 0.103 Uiso 1 1 calc R
H31E H 0.2222 0.9836 -0.0698 0.103 Uiso 1 1 calc R
H31F H 0.3266 0.8963 -0.0517 0.103 Uiso 1 1 calc R
C21 C 0.2461(3) 0.4154(3) 0.1830(2) 0.0471(8) Uani 1 1 d .
H21 H 0.2298 0.3235 0.1787 0.056 Uiso 1 1 calc R

loop_
_atom_site_aniso_label
_atom_site_aniso_U_11
_atom_site_aniso_U_22
_atom_site_aniso_U_33
_atom_site_aniso_U_23
_atom_site_aniso_U_13
_atom_site_aniso_U_12
Cr1 0.0376(2) 0.0337(3) 0.0305(2) 0.0027(2) 0.01864(18) 0.0013(2)
N4 0.0503(17) 0.0571(18) 0.0528(15) -0.0165(13) 0.0251(13) -0.0031(13)
N3 0.0391(12) 0.0382(14) 0.0313(11) 0.0007(10) 0.0169(9) 0.0016(10)
N1 0.0479(14) 0.0461(15) 0.0353(11) 0.0017(11) 0.0215(11) 0.0028(11)
N2 0.0371(12) 0.0385(13) 0.0422(12) 0.0064(11) 0.0215(10) 0.0007(10)
C212 0.068(2) 0.089(3) 0.062(2) -0.009(2) 0.0473(19) -0.013(2)
C222 0.070(2) 0.049(2) 0.068(2) -0.0123(17) 0.0413(19) -0.0104(17)
C31 0.070(2) 0.0409(18) 0.0355(14) 0.0068(14) 0.0198(14) 0.0165(16)
C221 0.067(2) 0.049(2) 0.129(4) 0.018(2) 0.058(3) 0.0133(19)
C1 0.0440(16) 0.0346(16) 0.0337(13) -0.0034(12) 0.0179(12) 0.0005(12)
C321 0.064(2) 0.074(3) 0.0509(17) 0.0087(18) 0.0378(17) 0.0059(18)
C211 0.071(2) 0.109(3) 0.0428(18) 0.021(2) 0.0126(17) -0.033(2)
C22 0.0577(19) 0.0393(18) 0.067(2) 0.0033(16) 0.0421(17) 0.0026(14)
C322 0.067(2) 0.058(2) 0.0422(16) -0.0130(15) 0.0244(16) -0.0066(17)
C312 0.057(2) 0.074(3) 0.063(2) -0.0061(19) 0.0172(17) 0.0290(19)
C32 0.0498(16) 0.0489(18) 0.0364(14) 0.0017(14) 0.0259(13) 0.0064(14)
C311 0.109(3) 0.039(2) 0.058(2) 0.0056(16) 0.038(2) -0.0033(19)
C21 0.0494(17) 0.053(2) 0.0423(15) 0.0070(14) 0.0247(13) -0.0132(14)

loop_
_atom_type_symbol
_atom_type_description
_atom_type_scat_dispersion_real
_atom_type_scat_dispersion_imag
_atom_type_scat_source
C C 0.0181 0.0091 'International Tables Vol C Tables 4.2.6.8 and 6.1.1.4'
H H 0.0000 0.0000 'International Tables Vol C Tables 4.2.6.8 and 6.1.1.4'
N N 0.0311 0.0180 'International Tables Vol C Tables 4.2.6.8 and 6.1.1.4'
Cr Cr -0.1635 2.4439 'International Tables Vol C Tables 4.2.6.8 and 6.1.1.4'

loop_
_geom_angle_atom_site_label_1
_geom_angle_atom_site_label_2
_geom_angle_atom_site_label_3
_geom_angle
N1 Cr1 N3 106.38(12)
N1 Cr1 N2 106.12(12)
N3 Cr1 N2 124.92(11)
N1 Cr1 C1 102.75(12)
N3 Cr1 C1 104.25(10)
N2 Cr1 C1 110.32(11)
C31 N3 C32 115.7(2)
C31 N3 Cr1 129.32(18)
C32 N3 Cr1 114.98(19)
C22 N2 C21 114.7(2)
C22 N2 Cr1 117.31(18)
C21 N2 Cr1 127.9(2)
C21 C212 H21A 109.5
C21 C212 H21B 109.5
H21A C212 H21B 109.5
C21 C212 H21C 109.5
H21A C212 H21C 109.5
H21B C212 H21C 109.5
C22 C222 H22A 109.5
C22 C222 H22B 109.5
H22A C222 H22B 109.5
C22 C222 H22C 109.5
H22A C222 H22C 109.5
H22B C222 H22C 109.5
N3 C31 C312 110.2(3)
N3 C31 C311 110.4(3)
C312 C31 C311 112.2(3)
N3 C31 H31 108.0
C312 C31 H31 108.0
C311 C31 H31 108.0
C22 C221 H22D 109.5
C22 C221 H22E 109.5
H22D C221 H22E 109.5
C22 C221 H22F 109.5
H22D C221 H22F 109.5
H22E C221 H22F 109.5
N4 C1 Cr1 177.3(3)
C32 C321 H32A 109.5
C32 C321 H32B 109.5
H32A C321 H32B 109.5
C32 C321 H32C 109.5
H32A C321 H32C 109.5
H32B C321 H32C 109.5
C21 C211 H21D 109.5
C21 C211 H21E 109.5
H21D C211 H21E 109.5
C21 C211 H21F 109.5
H21D C211 H21F 109.5
H21E C211 H21F 109.5
N2 C22 C221 111.5(3)
N2 C22 C222 112.2(2)
C221 C22 C222 111.9(3)
N2 C22 H22 106.9
C221 C22 H22 106.9
C222 C22 H22 106.9
C32 C322 H32D 109.5
C32 C322 H32E 109.5
H32D C322 H32E 109.5
C32 C322 H32F 109.5
H32D C322 H32F 109.5
H32E C322 H32F 109.5
C31 C312 H31A 109.5
C31 C312 H31B 109.5
H31A C312 H31B 109.5
C31 C312 H31C 109.5
H31A C312 H31C 109.5
H31B C312 H31C 109.5
N3 C32 C322 112.0(2)
N3 C32 C321 110.4(3)
C322 C32 C321 112.2(3)
N3 C32 H32 107.3
C322 C32 H32 107.3
C321 C32 H32 107.3
C31 C311 H31D 109.5
C31 C311 H31E 109.5
H31D C311 H31E 109.5
C31 C311 H31F 109.5
H31D C311 H31F 109.5
H31E C311 H31F 109.5
N2 C21 C212 111.1(3)
N2 C21 C211 110.4(3)
C212 C21 C211 110.8(3)
N2 C21 H21 108.1
C212 C21 H21 108.1
C211 C21 H21 108.1

loop_
_geom_bond_atom_site_label_1
_geom_bond_atom_site_label_2
_geom_bond_distance
Cr1 N1 1.535(2)
Cr1 N3 1.806(2)
Cr1 N2 1.819(2)
Cr1 C1 2.046(3)
N4 C1 1.099(4)
N3 C31 1.476(4)
N3 C32 1.480(3)
N2 C22 1.477(4)
N2 C21 1.486(3)
C212 C21 1.514(5)
C212 H21A 0.9800
C212 H21B 0.9800
C212 H21C 0.9800
C222 C22 1.527(5)
C222 H22A 0.9800
C222 H22B 0.9800
C222 H22C 0.9800
C31 C312 1.518(5)
C31 C311 1.521(5)
C31 H31 1.0000
C221 C22 1.526(5)
C221 H22D 0.9800
C221 H22E 0.9800
C221 H22F 0.9800
C321 C32 1.529(4)
C321 H32A 0.9800
C321 H32B 0.9800
C321 H32C 0.9800
C211 C21 1.514(4)
C211 H21D 0.9800
C211 H21E 0.9800
C211 H21F 0.9800
C22 H22 1.0000
C322 C32 1.522(4)
C322 H32D 0.9800
C322 H32E 0.9800
C322 H32F 0.9800
C312 H31A 0.9800
C312 H31B 0.9800
C312 H31C 0.9800
C32 H32 1.0000
C311 H31D 0.9800
C311 H31E 0.9800
C311 H31F 0.9800
C21 H21 1.0000

loop_
_geom_torsion_atom_site_label_1
_geom_torsion_atom_site_label_2
_geom_torsion_atom_site_label_3
_geom_torsion_atom_site_label_4
_geom_torsion
N1 Cr1 N3 C31 -1.8(3)
N2 Cr1 N3 C31 122.1(3)
C1 Cr1 N3 C31 -110.0(3)
N1 Cr1 N3 C32 178.49(19)
N2 Cr1 N3 C32 -57.6(2)
C1 Cr1 N3 C32 70.3(2)
N1 Cr1 N2 C22 177.1(2)
N3 Cr1 N2 C22 53.1(2)
C1 Cr1 N2 C22 -72.3(2)
N1 Cr1 N2 C21 -0.9(3)
N3 Cr1 N2 C21 -125.0(2)
C1 Cr1 N2 C21 109.7(2)
C32 N3 C31 C312 114.8(3)
Cr1 N3 C31 C312 -64.9(3)
C32 N3 C31 C311 -120.7(3)
Cr1 N3 C31 C311 59.6(4)
N1 Cr1 C1 N4 -74(6)
N3 Cr1 C1 N4 37(6)
N2 Cr1 C1 N4 173(6)
C21 N2 C22 C221 -64.1(3)
Cr1 N2 C22 C221 117.6(3)
C21 N2 C22 C222 62.4(4)
Cr1 N2 C22 C222 -115.9(2)
C31 N3 C32 C322 -63.1(3)
Cr1 N3 C32 C322 116.7(2)
C31 N3 C32 C321 62.7(3)
Cr1 N3 C32 C321 -117.6(2)
C22 N2 C21 C212 -117.8(3)
Cr1 N2 C21 C212 60.3(3)
C22 N2 C21 C211 118.8(3)
Cr1 N2 C21 C211 -63.1(4)

loop_
_cod_related_entry_id
_cod_related_entry_database
_cod_related_entry_code
1 ChemSpider 30661198
